data_7247217
loop_
_publ_author_name
'Pagliari, Anderson B.'
'Rosa, J\'essica M. L.'
'de Lima, Priscila S. V.'
'Zimmer, Ge\'orgia C.'
'da Silva, Maria E. C.'
'de Oliveira, \'Erica G.'
'Bonacorso, Helio G.'
'Zanatta, Nilo'
'Martins, Marcos A. P.'

_publ_section_title
;
 Polymorphism in N-(5-methylisoxazol-3-yl)malonamide: understanding the
 supramolecular structure and the crystallization mechanism
;
_journal_issue 36
_journal_name_full CrystEngComm
_journal_page_first 5118
_journal_page_last 5132
_journal_paper_doi 10.1039/D3CE00643C
_journal_volume 25
_journal_year 2023
_chemical_formula_moiety 'C11 H12 N4 O4'
_chemical_formula_sum 'C11 H12 N4 O4'
_chemical_formula_weight 264.25
_chemical_melting_point ?
_chemical_name_common N1,N3-bis(5-methylisoxazol-3-yl)malonamide
_chemical_name_systematic N1,N3-bis(5-methylisoxazol-3-yl)malonamide
_space_group_crystal_system monoclinic
_space_group_IT_number 13
_space_group_name_Hall '-P 2yac'
_space_group_name_H-M_alt 'P 1 2/n 1'
_atom_sites_solution_hydrogens geom
_atom_sites_solution_primary direct
_atom_sites_solution_secondary difmap
_audit_creation_method SHELXL-2018/3
_audit_update_record
;
2022-12-16 deposited with the CCDC.	2023-08-16 downloaded from the CCDC.
;
_cell_angle_alpha 90
_cell_angle_beta 97.1400(10)
_cell_angle_gamma 90
_cell_formula_units_Z 2
_cell_length_a 9.5647(2)
_cell_length_b 4.69610(10)
_cell_length_c 13.7344(3)
_cell_measurement_reflns_used 4781
_cell_measurement_temperature 293(2)
_cell_measurement_theta_max 68.06
_cell_measurement_theta_min 4.66
_cell_volume 612.12(2)
_computing_cell_refinement 'BRUKER SAINT'
_computing_data_collection 'BRUKER APEX-III'
_computing_data_reduction 'BRUKER SOFTWARE'
_computing_molecular_graphics 'ORTEP-3 for Windows (Farrugia, 2012)'
_computing_publication_material 'WinGX publication routines (Farrugia, 2012)'
_computing_structure_refinement 'SHELXL-2018/3 (Sheldrick, 2018)'
_computing_structure_solution 'SHELXT 2014/5 (Sheldrick, 2014)'
_diffrn_ambient_temperature 293(2)
_diffrn_detector_area_resol_mean 10.4167
_diffrn_measured_fraction_theta_full 0.769
_diffrn_measured_fraction_theta_max 0.962
_diffrn_measurement_device_type 'Bruker D8 Quest Photon 100 diffractometer'
_diffrn_measurement_method '\f and \w scans'
_diffrn_radiation_type CuK\a
_diffrn_radiation_wavelength 1.54178
_diffrn_reflns_av_R_equivalents 0.0154
_diffrn_reflns_av_unetI/netI 0.0113
_diffrn_reflns_Laue_measured_fraction_full 0.769
_diffrn_reflns_Laue_measured_fraction_max 0.962
_diffrn_reflns_limit_h_max 11
_diffrn_reflns_limit_h_min -11
_diffrn_reflns_limit_k_max 5
_diffrn_reflns_limit_k_min -5
_diffrn_reflns_limit_l_max 15
_diffrn_reflns_limit_l_min -16
_diffrn_reflns_number 5935
_diffrn_reflns_point_group_measured_fraction_full 0.769
_diffrn_reflns_point_group_measured_fraction_max 0.962
_diffrn_reflns_theta_full 25.000
_diffrn_reflns_theta_max 68.075
_diffrn_reflns_theta_min 9.349
_diffrn_source 'fine-focus sealed tube'
_exptl_absorpt_coefficient_mu 0.949
_exptl_absorpt_correction_T_max 0.7531
_exptl_absorpt_correction_T_min 0.6583
_exptl_absorpt_correction_type multi-scan
_exptl_absorpt_process_details
;
SADABS-2016/2 - Bruker AXS area detector scaling and absorption
correction. Reference: Krause, L., Herbst-Irmer, R., Sheldrick G.M. &
Stalke D., J. Appl. Cryst. 48 (2015) 3-10.
;
_exptl_crystal_colour colourless
_exptl_crystal_density_diffrn 1.434
_exptl_crystal_density_meas ?
_exptl_crystal_density_method 'not measured'
_exptl_crystal_description block
_exptl_crystal_F_000 276
_exptl_crystal_recrystallization_method 'Re-crystallisation from solvent: Tetrahydrofuran'
_exptl_crystal_size_max 0.518
_exptl_crystal_size_mid 0.145
_exptl_crystal_size_min 0.109
_exptl_transmission_factor_max none
_exptl_transmission_factor_min none
_refine_diff_density_max 0.198
_refine_diff_density_min -0.184
_refine_diff_density_rms 0.029
_refine_ls_extinction_method none
_refine_ls_goodness_of_fit_ref 1.045
_refine_ls_hydrogen_treatment constr
_refine_ls_matrix_type full
_refine_ls_number_parameters 88
_refine_ls_number_reflns 1077
_refine_ls_number_restraints 0
_refine_ls_restrained_S_all 1.045
_refine_ls_R_factor_all 0.0432
_refine_ls_R_factor_gt 0.0404
_refine_ls_shift/su_max 0.000
_refine_ls_shift/su_mean 0.000
_refine_ls_structure_factor_coef Fsqd
_refine_ls_weighting_details 'w=1/[\s^2^(Fo^2^)+(0.0704P)^2^+0.1192P] where P=(Fo^2^+2Fc^2^)/3'
_refine_ls_weighting_scheme calc
_refine_ls_wR_factor_gt 0.1120
_refine_ls_wR_factor_ref 0.1157
_reflns_Friedel_coverage 0.000
_reflns_number_gt 991
_reflns_number_total 1077
_reflns_threshold_expression 'I > 2\s(I)'
_cod_data_source_file d3ce00643c2.cif
_cod_data_source_block Form1II
_cod_depositor_comments
;
The following automatic conversions were performed:

data item '_chemical_melting_point' value 'none' was changed to '?'
-- the value is undefined or not given.

data item '_exptl_crystal_density_meas' value 'none' was changed to
'?' -- the value is perceived as not measured.

Automatic conversion script
Id: cif_fix_values 8170 2020-07-09 18:12:32Z antanas 

 Adding full bibliography for 7247216--7247219.cif.
;
_cod_original_sg_symbol_H-M 'P 2/n'
_cod_database_code 7247217
_shelx_shelxl_version_number 2018/3
_shelx_space_group_comment
;
The symmetry employed for this shelxl refinement is uniquely defined
by the following loop, which should always be used as a source of
symmetry information in preference to the above space-group names.
They are only intended as comments.
;
_shelx_estimated_absorpt_t_min 0.639
_shelx_estimated_absorpt_t_max 0.904
_exptl_absorpt_special_details none

loop_
_space_group_symop_operation_xyz
'x, y, z'
'-x+1/2, y, -z+1/2'
'-x, -y, -z'
'x-1/2, -y, z-1/2'

loop_
_atom_site_label
_atom_site_type_symbol
_atom_site_fract_x
_atom_site_fract_y
_atom_site_fract_z
_atom_site_U_iso_or_equiv
_atom_site_adp_type
_atom_site_occupancy
_atom_site_site_symmetry_order
_atom_site_calc_flag
_atom_site_refinement_flags_posn
_atom_site_refinement_flags_adp
_atom_site_refinement_flags_occupancy
_atom_site_disorder_assembly
_atom_site_disorder_group
O8 O -0.08206(16) 0.3155(4) 0.70688(10) 0.0931(6) Uani 1 1 d . . . . .
N6 N -0.05225(11) 0.1472(3) 0.86174(8) 0.0470(4) Uani 1 1 d . . . . .
H3 H -0.087481 0.036018 0.902101 0.056 Uiso 1 1 calc R U . . .
O1 O 0.24768(11) 0.4118(3) 1.00062(8) 0.0624(4) Uani 1 1 d . . . . .
C51 C 0.37470(19) 0.7683(4) 0.92331(16) 0.0722(5) Uani 1 1 d . . . . .
H2 H 0.392417 0.851991 0.987438 0.108 Uiso 1 1 calc R U . . .
H1 H 0.353234 0.915655 0.875320 0.108 Uiso 1 1 calc R U . . .
H7 H 0.456771 0.666042 0.909291 0.108 Uiso 1 1 calc R U . . .
C5 C 0.25359(15) 0.5694(3) 0.92005(12) 0.0535(4) Uani 1 1 d . . . . .
C4 C 0.14417(15) 0.5059(3) 0.85228(11) 0.0519(4) Uani 1 1 d . . . . .
H6 H 0.122558 0.584455 0.790073 0.062 Uiso 1 1 calc R U . . .
C3 C 0.06983(13) 0.2939(3) 0.89667(10) 0.0441(4) Uani 1 1 d . . . . .
C7 C -0.12007(14) 0.1645(3) 0.76990(10) 0.0496(4) Uani 1 1 d . . . . .
C9 C -0.250000 -0.0225(5) 0.750000 0.0527(5) Uani 1 2 d S T P . .
H4 H -0.242056 -0.143586 0.693723 0.063 Uiso 0.5 1 calc R U P . .
H5 H -0.257944 -0.143577 0.806279 0.063 Uiso 0.5 1 calc R U P . .
N2 N 0.12896(13) 0.2332(3) 0.98496(9) 0.0587(4) Uani 1 1 d . . . . .

loop_
_atom_site_aniso_label
_atom_site_aniso_U_11
_atom_site_aniso_U_22
_atom_site_aniso_U_33
_atom_site_aniso_U_23
_atom_site_aniso_U_13
_atom_site_aniso_U_12
O8 0.0760(9) 0.1275(12) 0.0678(8) 0.0426(8) -0.0235(6) -0.0378(9)
N6 0.0371(6) 0.0585(7) 0.0429(6) 0.0036(5) -0.0042(5) -0.0078(5)
O1 0.0484(6) 0.0789(8) 0.0564(6) -0.0079(5) -0.0079(5) -0.0200(5)
C51 0.0507(9) 0.0698(10) 0.0960(13) -0.0162(10) 0.0083(8) -0.0182(8)
C5 0.0416(8) 0.0536(8) 0.0652(9) -0.0109(7) 0.0064(6) -0.0052(6)
C4 0.0414(7) 0.0570(8) 0.0565(8) 0.0026(7) 0.0025(6) -0.0051(6)
C3 0.0344(7) 0.0529(7) 0.0439(7) -0.0049(6) -0.0002(5) -0.0014(5)
C7 0.0393(7) 0.0583(8) 0.0480(7) 0.0087(6) -0.0068(6) 0.0004(6)
C9 0.0416(10) 0.0570(11) 0.0547(11) 0.000 -0.0131(8) 0.000
N2 0.0477(7) 0.0761(9) 0.0485(7) 0.0004(6) -0.0085(5) -0.0206(6)

loop_
_atom_type_symbol
_atom_type_description
_atom_type_scat_dispersion_real
_atom_type_scat_dispersion_imag
_atom_type_scat_source
C C 0.0181 0.0091 'International Tables Vol C Tables 4.2.6.8 and 6.1.1.4'
H H 0.0000 0.0000 'International Tables Vol C Tables 4.2.6.8 and 6.1.1.4'
N N 0.0311 0.0180 'International Tables Vol C Tables 4.2.6.8 and 6.1.1.4'
O O 0.0492 0.0322 'International Tables Vol C Tables 4.2.6.8 and 6.1.1.4'

loop_
_geom_angle_atom_site_label_1
_geom_angle_atom_site_label_2
_geom_angle_atom_site_label_3
_geom_angle
_geom_angle_site_symmetry_1
_geom_angle_site_symmetry_3
_geom_angle_publ_flag
C7 N6 C3 125.43(12) . . ?
C7 N6 H3 117.3 . . ?
C3 N6 H3 117.3 . . ?
C5 O1 N2 108.64(11) . . ?
C5 C51 H2 109.5 . . ?
C5 C51 H1 109.5 . . ?
H2 C51 H1 109.5 . . ?
C5 C51 H7 109.5 . . ?
H2 C51 H7 109.5 . . ?
H1 C51 H7 109.5 . . ?
O1 C5 C4 109.91(13) . . ?
O1 C5 C51 115.85(15) . . ?
C4 C5 C51 134.24(16) . . ?
C5 C4 C3 104.41(13) . . ?
C5 C4 H6 127.8 . . ?
C3 C4 H6 127.8 . . ?
N2 C3 N6 117.47(13) . . ?
N2 C3 C4 111.95(12) . . ?
N6 C3 C4 130.57(12) . . ?
O8 C7 N6 123.56(13) . . ?
O8 C7 C9 121.51(12) . . ?
N6 C7 C9 114.94(11) . . ?
C7 C9 C7 109.33(17) 2_456 . ?
C7 C9 H4 109.8 2_456 . ?
C7 C9 H4 109.8 . . ?
C7 C9 H5 109.8 2_456 . ?
C7 C9 H5 109.8 . . ?
H4 C9 H5 108.3 . . ?
C3 N2 O1 105.09(12) . . ?

loop_
_geom_bond_atom_site_label_1
_geom_bond_atom_site_label_2
_geom_bond_distance
_geom_bond_site_symmetry_2
_geom_bond_publ_flag
O8 C7 1.2095(19) . ?
N6 C7 1.3473(17) . ?
N6 C3 1.3890(17) . ?
N6 H3 0.8600 . ?
O1 C5 1.338(2) . ?
O1 N2 1.4066(16) . ?
C51 C5 1.485(2) . ?
C51 H2 0.9600 . ?
C51 H1 0.9600 . ?
C51 H7 0.9600 . ?
C5 C4 1.345(2) . ?
C4 C3 1.406(2) . ?
C4 H6 0.9300 . ?
C3 N2 1.3043(19) . ?
C7 C9 1.5185(18) . ?
C9 H4 0.9700 . ?
C9 H5 0.9700 . ?

loop_
_geom_torsion_atom_site_label_1
_geom_torsion_atom_site_label_2
_geom_torsion_atom_site_label_3
_geom_torsion_atom_site_label_4
_geom_torsion
_geom_torsion_site_symmetry_1
_geom_torsion_site_symmetry_2
_geom_torsion_site_symmetry_3
_geom_torsion_site_symmetry_4
_geom_torsion_publ_flag
N2 O1 C5 C4 0.56(17) . . . . ?
N2 O1 C5 C51 -179.08(13) . . . . ?
O1 C5 C4 C3 -0.47(17) . . . . ?
C51 C5 C4 C3 179.07(17) . . . . ?
C7 N6 C3 N2 -173.93(14) . . . . ?
C7 N6 C3 C4 6.3(2) . . . . ?
C5 C4 C3 N2 0.22(18) . . . . ?
C5 C4 C3 N6 180.00(14) . . . . ?
C3 N6 C7 O8 -0.9(3) . . . . ?
C3 N6 C7 C9 178.93(13) . . . . ?
O8 C7 C9 C7 -65.87(15) . . . 2_456 ?
N6 C7 C9 C7 114.28(13) . . . 2_456 ?
N6 C3 N2 O1 -179.70(11) . . . . ?
C4 C3 N2 O1 0.11(17) . . . . ?
C5 O1 N2 C3 -0.40(17) . . . . ?
